data_1514661
loop_
_publ_author_name
'Chen, Xingkuan'
'Fang, Xinqiang'
'Chi, Yonggui Robin'

_publ_section_title
;
 cis-Enals in N-heterocyclic carbene-catalyzed reactions: distinct
 stereoselectivity and reactivity
;
_journal_issue 6
_journal_name_full 'Chemical Science'
_journal_page_first 2613
_journal_paper_doi 10.1039/c3sc50666e
_journal_volume 4
_journal_year 2013
_chemical_absolute_configuration ad
_chemical_formula_moiety 'C31 H24 Br3 N O3 S, C3 H6 O'
_chemical_formula_sum 'C34 H30 Br3 N O4 S'
_chemical_formula_weight 788.38
_chemical_name_systematic
;
?
;
_space_group_IT_number 19
_symmetry_cell_setting orthorhombic
_symmetry_space_group_name_Hall 'P 2ac 2ab'
_symmetry_space_group_name_H-M 'P 21 21 21'
_atom_sites_solution_hydrogens geom
_atom_sites_solution_primary direct
_atom_sites_solution_secondary difmap
_audit_creation_method SHELXL-97
_cell_angle_alpha 90.00
_cell_angle_beta 90.00
_cell_angle_gamma 90.00
_cell_formula_units_Z 4
_cell_length_a 11.8916(3)
_cell_length_b 15.4391(4)
_cell_length_c 17.7101(5)
_cell_measurement_reflns_used 3635
_cell_measurement_temperature 103(2)
_cell_measurement_theta_max 24.86
_cell_measurement_theta_min 2.45
_cell_volume 3251.50(15)
_computing_cell_refinement 'Bruker SAINT'
_computing_data_collection 'Bruker APEX2'
_computing_data_reduction 'Bruker SAINT'
_computing_molecular_graphics 'Bruker SHELXTL'
_computing_publication_material 'Bruker SHELXTL'
_computing_structure_refinement 'SHELXL-97 (Sheldrick, 2008)'
_computing_structure_solution 'SHELXS-97 (Sheldrick, 2008)'
_diffrn_ambient_temperature 103(2)
_diffrn_measured_fraction_theta_full 0.999
_diffrn_measured_fraction_theta_max 0.999
_diffrn_measurement_device_type 'Bruker APEX-II CCD'
_diffrn_measurement_method '\f and \w scans'
_diffrn_radiation_monochromator graphite
_diffrn_radiation_source 'fine-focus sealed tube'
_diffrn_radiation_type MoK\a
_diffrn_radiation_wavelength 0.71073
_diffrn_reflns_av_R_equivalents 0.0551
_diffrn_reflns_av_sigmaI/netI 0.1039
_diffrn_reflns_limit_h_max 13
_diffrn_reflns_limit_h_min -16
_diffrn_reflns_limit_k_max 20
_diffrn_reflns_limit_k_min -21
_diffrn_reflns_limit_l_max 24
_diffrn_reflns_limit_l_min -24
_diffrn_reflns_number 23280
_diffrn_reflns_theta_full 29.35
_diffrn_reflns_theta_max 29.35
_diffrn_reflns_theta_min 1.75
_exptl_absorpt_coefficient_mu 3.825
_exptl_absorpt_correction_T_max 0.7495
_exptl_absorpt_correction_T_min 0.5151
_exptl_absorpt_correction_type multi-scan
_exptl_absorpt_process_details sadabs
_exptl_crystal_colour colourless
_exptl_crystal_density_diffrn 1.611
_exptl_crystal_density_method 'not measured'
_exptl_crystal_description prism
_exptl_crystal_F_000 1576
_exptl_crystal_size_max 0.20
_exptl_crystal_size_mid 0.10
_exptl_crystal_size_min 0.08
_refine_diff_density_max 1.332
_refine_diff_density_min -0.545
_refine_diff_density_rms 0.122
_refine_ls_abs_structure_details 'Flack H D (1983), Acta Cryst. A39, 876-881'
_refine_ls_abs_structure_Flack -0.003(11)
_refine_ls_extinction_method none
_refine_ls_goodness_of_fit_ref 1.055
_refine_ls_hydrogen_treatment mixed
_refine_ls_matrix_type full
_refine_ls_number_parameters 714
_refine_ls_number_reflns 8889
_refine_ls_number_restraints 1722
_refine_ls_restrained_S_all 0.976
_refine_ls_R_factor_all 0.0997
_refine_ls_R_factor_gt 0.0493
_refine_ls_shift/su_max 0.002
_refine_ls_shift/su_mean 0.000
_refine_ls_structure_factor_coef Fsqd
_refine_ls_weighting_details 'calc w=1/[\s^2^(Fo^2^)+(0.0563P)^2^+1.3482P] where P=(Fo^2^+2Fc^2^)/3'
_refine_ls_weighting_scheme calc
_refine_ls_wR_factor_gt 0.1030
_refine_ls_wR_factor_ref 0.1378
_reflns_number_gt 5807
_reflns_number_total 8889
_reflns_threshold_expression >2sigma(I)
_cod_data_source_file c3sc50666e.txt
_cod_data_source_block cyg34s
_cod_depositor_comments
;
The following automatic conversions were performed:

'_symmetry_cell_setting' value 'Orthorhombic' changed to
'orthorhombic' according to
/usr/data/users/saulius/automatic-downloads/retrospective/RSC/lib/dictionaries/cif_core.dic
dictionary named 'cif_core.dic' version 2.4.2 from 2011-04-26.

Automatic conversion script
Id: cif_fix_values 2281 2013-09-26 08:29:07Z andrius 
;
_cod_original_sg_symbol_H-M P2(1)2(1)2(1)
_cod_database_code 1514661

loop_
_symmetry_equiv_pos_as_xyz
'x, y, z'
'-x+1/2, -y, z+1/2'
'-x, y+1/2, -z+1/2'
'x+1/2, -y+1/2, -z'

loop_
_atom_site_label
_atom_site_type_symbol
_atom_site_fract_x
_atom_site_fract_y
_atom_site_fract_z
_atom_site_U_iso_or_equiv
_atom_site_adp_type
_atom_site_occupancy
_atom_site_symmetry_multiplicity
_atom_site_calc_flag
_atom_site_refinement_flags
_atom_site_disorder_assembly
_atom_site_disorder_group
Br1 Br 0.0722(5) 0.6755(5) 0.7227(3) 0.0386(9) Uani 0.656(7) 1 d PDU A 1
Br2 Br 0.82383(15) 0.90548(13) 0.60829(15) 0.0327(5) Uani 0.656(7) 1 d PDU A 1
Br3 Br 0.9061(5) 1.0065(2) 0.9644(4) 0.0248(5) Uani 0.656(7) 1 d PDU A 1
O1 O 0.7429(11) 0.4366(5) 0.8970(8) 0.024(2) Uani 0.656(7) 1 d PDU A 1
N1 N 0.8848(7) 0.5575(5) 0.9464(4) 0.0133(14) Uani 0.656(7) 1 d PDU A 1
H1N H 0.937(2) 0.5647(19) 0.9191(9) 0.020 Uiso 0.656(7) 1 d PD A 1
C1 C 0.6294(7) 0.6458(5) 0.8401(5) 0.0146(15) Uani 0.656(7) 1 d PDU A 1
H1 H 0.5795 0.6761 0.8771 0.017 Uiso 0.656(7) 1 calc PR A 1
C2 C 0.7139(8) 0.5905(5) 0.8833(6) 0.0147(15) Uani 0.656(7) 1 d PDU A 1
C3 C 0.6845(9) 0.4979(5) 0.8775(7) 0.0158(15) Uani 0.656(7) 1 d PDU A 1
C4 C 0.5702(9) 0.4920(6) 0.8444(7) 0.0207(17) Uani 0.656(7) 1 d PDU A 1
H4A H 0.5122 0.4897 0.8845 0.025 Uiso 0.656(7) 1 calc PR A 1
H4B H 0.5630 0.4401 0.8120 0.025 Uiso 0.656(7) 1 calc PR A 1
C5 C 0.5591(8) 0.5758(5) 0.7973(7) 0.0186(16) Uani 0.656(7) 1 d PDU A 1
H5 H 0.5969 0.5652 0.7477 0.022 Uiso 0.656(7) 1 calc PR A 1
C6 C 0.4401(9) 0.6008(8) 0.7811(7) 0.0203(17) Uani 0.656(7) 1 d PDU A 1
C7 C 0.3708(9) 0.6361(6) 0.8352(7) 0.0206(19) Uani 0.656(7) 1 d PDU A 1
H7 H 0.3987 0.6457 0.8847 0.025 Uiso 0.656(7) 1 calc PR A 1
C8 C 0.2597(10) 0.6577(8) 0.8178(7) 0.025(2) Uani 0.656(7) 1 d PDU A 1
H8 H 0.2117 0.6835 0.8543 0.031 Uiso 0.656(7) 1 calc PR A 1
C9 C 0.2221(10) 0.6405(16) 0.7460(7) 0.0220(18) Uani 0.656(7) 1 d PDU A 1
C10 C 0.2881(10) 0.6057(10) 0.6918(7) 0.0243(19) Uani 0.656(7) 1 d PDU A 1
H10 H 0.2595 0.5961 0.6424 0.029 Uiso 0.656(7) 1 calc PR A 1
C11 C 0.3979(10) 0.5844(12) 0.7092(7) 0.0228(19) Uani 0.656(7) 1 d PDU A 1
H11 H 0.4447 0.5585 0.6720 0.027 Uiso 0.656(7) 1 calc PR A 1
C12 C 0.6777(7) 0.7123(4) 0.7857(4) 0.0175(14) Uani 0.656(7) 1 d PGDU A 1
C13 C 0.6470(5) 0.7992(4) 0.7882(3) 0.0154(15) Uani 0.656(7) 1 d PGDU A 1
H13 H 0.5958 0.8189 0.8256 0.018 Uiso 0.656(7) 1 calc PR A 1
C14 C 0.6912(5) 0.8571(3) 0.7359(4) 0.0197(16) Uani 0.656(7) 1 d PGDU A 1
H14 H 0.6703 0.9164 0.7376 0.024 Uiso 0.656(7) 1 calc PR A 1
C15 C 0.7662(5) 0.8281(3) 0.6812(3) 0.0166(15) Uani 0.656(7) 1 d PGDU A 1
C16 C 0.7969(7) 0.7413(4) 0.6788(4) 0.0185(15) Uani 0.656(7) 1 d PGDU A 1
H16 H 0.8481 0.7216 0.6414 0.022 Uiso 0.656(7) 1 calc PR A 1
C17 C 0.7527(8) 0.6834(3) 0.7310(5) 0.0199(16) Uani 0.656(7) 1 d PGDU A 1
H17 H 0.7736 0.6241 0.7293 0.024 Uiso 0.656(7) 1 calc PR A 1
C18 C 0.8051(8) 0.6195(5) 0.9220(6) 0.0157(14) Uani 0.656(7) 1 d PDU A 1
C19 C 0.8296(7) 0.7115(5) 0.9357(6) 0.0147(14) Uani 0.656(7) 1 d PDU A 1
C20 C 0.9357(8) 0.7446(5) 0.9181(5) 0.0152(15) Uani 0.656(7) 1 d PDU A 1
H20 H 0.9928 0.7068 0.9002 0.018 Uiso 0.656(7) 1 calc PR A 1
C21 C 0.9588(8) 0.8328(5) 0.9264(6) 0.0181(16) Uani 0.656(7) 1 d PDU A 1
H21 H 1.0308 0.8554 0.9140 0.022 Uiso 0.656(7) 1 calc PR A 1
C22 C 0.8751(8) 0.8863(5) 0.9530(6) 0.0188(15) Uani 0.656(7) 1 d PDU A 1
C23 C 0.7684(8) 0.8562(5) 0.9708(5) 0.0195(16) Uani 0.656(7) 1 d PDU A 1
H23 H 0.7116 0.8947 0.9880 0.023 Uiso 0.656(7) 1 calc PR A 1
C24 C 0.7466(7) 0.7681(5) 0.9629(6) 0.0158(15) Uani 0.656(7) 1 d PDU A 1
H24 H 0.6747 0.7460 0.9761 0.019 Uiso 0.656(7) 1 calc PR A 1
C25 C 0.8295(10) 0.5581(8) 1.0959(7) 0.0173(17) Uani 0.656(7) 1 d PDU A 1
C26 C 0.7466(12) 0.4950(10) 1.0881(7) 0.0171(17) Uani 0.656(7) 1 d PDU A 1
H26 H 0.7505 0.4535 1.0486 0.021 Uiso 0.656(7) 1 calc PR A 1
C27 C 0.6587(12) 0.4941(10) 1.1390(7) 0.0169(17) Uani 0.656(7) 1 d PDU A 1
H27 H 0.6023 0.4508 1.1347 0.020 Uiso 0.656(7) 1 calc PR A 1
C28 C 0.6509(12) 0.5555(11) 1.1966(8) 0.0174(18) Uani 0.656(7) 1 d PDU A 1
C29 C 0.5563(13) 0.5528(8) 1.2520(10) 0.025(3) Uani 0.656(7) 1 d PDU A 1
H29A H 0.5612 0.6029 1.2858 0.038 Uiso 0.656(7) 1 calc PR A 1
H29B H 0.5610 0.4994 1.2818 0.038 Uiso 0.656(7) 1 calc PR A 1
H29C H 0.4845 0.5542 1.2249 0.038 Uiso 0.656(7) 1 calc PR A 1
C30 C 0.7343(9) 0.6190(9) 1.2007(7) 0.019(2) Uani 0.656(7) 1 d PDU A 1
H30 H 0.7301 0.6617 1.2393 0.023 Uiso 0.656(7) 1 calc PR A 1
C31 C 0.8214(9) 0.6216(6) 1.1511(6) 0.0158(18) Uani 0.656(7) 1 d PDU A 1
H31 H 0.8760 0.6664 1.1542 0.019 Uiso 0.656(7) 1 calc PR A 1
O2 O 1.0006(7) 0.4762(5) 1.0368(6) 0.0206(18) Uani 0.656(7) 1 d PDU A 1
O3 O 1.0044(8) 0.6361(5) 1.0443(6) 0.0195(18) Uani 0.656(7) 1 d PDU A 1
S1 S 0.9436(5) 0.5581(3) 1.0321(4) 0.0164(9) Uani 0.656(7) 1 d PDU A 1
Br1A Br 0.0582(8) 0.6776(9) 0.7360(5) 0.0227(9) Uani 0.344(7) 1 d PDU A 2
Br2A Br 0.7910(4) 0.92498(19) 0.6425(3) 0.0397(12) Uani 0.344(7) 1 d PDU A 2
Br3A Br 0.8996(10) 0.9851(4) 0.9627(7) 0.0247(10) Uani 0.344(7) 1 d PDU A 2
O1A O 0.737(2) 0.4130(10) 0.8942(17) 0.024(4) Uani 0.344(7) 1 d PDU A 2
N1A N 0.8772(15) 0.5298(9) 0.9488(9) 0.023(3) Uani 0.344(7) 1 d PDU A 2
H1N1 H 0.930(3) 0.534(3) 0.9207(12) 0.034 Uiso 0.344(7) 1 d PD A 2
C1A C 0.6255(14) 0.6243(9) 0.8442(10) 0.017(2) Uani 0.344(7) 1 d PDU A 2
H1A H 0.5761 0.6475 0.8852 0.020 Uiso 0.344(7) 1 calc PR A 2
C2A C 0.7153(15) 0.5662(10) 0.8796(12) 0.018(2) Uani 0.344(7) 1 d PDU A 2
C3A C 0.6806(18) 0.4752(10) 0.8738(15) 0.020(2) Uani 0.344(7) 1 d PDU A 2
C4A C 0.5674(18) 0.4728(11) 0.8387(15) 0.021(3) Uani 0.344(7) 1 d PDU A 2
H4C H 0.5083 0.4681 0.8779 0.026 Uiso 0.344(7) 1 calc PR A 2
H4D H 0.5608 0.4227 0.8040 0.026 Uiso 0.344(7) 1 calc PR A 2
C5A C 0.5554(15) 0.5587(11) 0.7948(13) 0.020(2) Uani 0.344(7) 1 d PDU A 2
H5A H 0.5944 0.5519 0.7451 0.024 Uiso 0.344(7) 1 calc PR A 2
C6A C 0.4372(16) 0.5890(17) 0.7796(13) 0.021(2) Uani 0.344(7) 1 d PDU A 2
C7A C 0.3670(17) 0.6159(14) 0.8374(13) 0.019(2) Uani 0.344(7) 1 d PDU A 2
H7A H 0.3954 0.6160 0.8875 0.022 Uiso 0.344(7) 1 calc PR A 2
C8A C 0.2559(17) 0.6430(16) 0.8254(12) 0.019(2) Uani 0.344(7) 1 d PDU A 2
H8A H 0.2115 0.6614 0.8670 0.023 Uiso 0.344(7) 1 calc PR A 2
C9A C 0.2109(18) 0.643(3) 0.7545(13) 0.020(2) Uani 0.344(7) 1 d PDU A 2
C10A C 0.2769(17) 0.618(2) 0.6965(13) 0.023(2) Uani 0.344(7) 1 d PDU A 2
H10A H 0.2467 0.6167 0.6468 0.028 Uiso 0.344(7) 1 calc PR A 2
C11A C 0.3884(19) 0.595(2) 0.7082(13) 0.022(2) Uani 0.344(7) 1 d PDU A 2
H11A H 0.4337 0.5819 0.6654 0.027 Uiso 0.344(7) 1 calc PR A 2
C12A C 0.6706(15) 0.6995(7) 0.7981(8) 0.0156(19) Uani 0.344(7) 1 d PGDU A 2
C13A C 0.6280(11) 0.7824(8) 0.8084(7) 0.019(2) Uani 0.344(7) 1 d PGDU A 2
H13A H 0.5734 0.7930 0.8465 0.023 Uiso 0.344(7) 1 calc PR A 2
C14A C 0.6652(10) 0.8500(6) 0.7630(7) 0.018(2) Uani 0.344(7) 1 d PGDU A 2
H14A H 0.6360 0.9068 0.7700 0.022 Uiso 0.344(7) 1 calc PR A 2
C15A C 0.7450(11) 0.8347(6) 0.7073(7) 0.017(2) Uani 0.344(7) 1 d PGDU A 2
C16A C 0.7877(14) 0.7517(8) 0.6970(8) 0.021(2) Uani 0.344(7) 1 d PGDU A 2
H16A H 0.8423 0.7412 0.6589 0.025 Uiso 0.344(7) 1 calc PR A 2
C17A C 0.7505(16) 0.6841(6) 0.7424(9) 0.019(2) Uani 0.344(7) 1 d PGDU A 2
H17A H 0.7797 0.6274 0.7354 0.023 Uiso 0.344(7) 1 calc PR A 2
C18A C 0.8044(15) 0.5952(9) 0.9206(12) 0.018(2) Uani 0.344(7) 1 d PDU A 2
C19A C 0.8313(12) 0.6871(6) 0.9344(10) 0.017(2) Uani 0.344(7) 1 d PGDU A 2
C20A C 0.9316(12) 0.7221(8) 0.9082(10) 0.019(3) Uani 0.344(7) 1 d PGDU A 2
H20A H 0.9854 0.6860 0.8841 0.023 Uiso 0.344(7) 1 calc PR A 2
C21A C 0.9531(12) 0.8100(8) 0.9171(10) 0.019(2) Uani 0.344(7) 1 d PGDU A 2
H21A H 1.0217 0.8340 0.8992 0.023 Uiso 0.344(7) 1 calc PR A 2
C22A C 0.8743(13) 0.8629(6) 0.9523(10) 0.021(2) Uani 0.344(7) 1 d PGDU A 2
C23A C 0.7740(12) 0.8278(7) 0.9786(9) 0.019(2) Uani 0.344(7) 1 d PGDU A 2
H23A H 0.7201 0.8640 1.0026 0.023 Uiso 0.344(7) 1 calc PR A 2
C24A C 0.7525(11) 0.7399(7) 0.9696(9) 0.017(2) Uani 0.344(7) 1 d PGDU A 2
H24A H 0.6839 0.7160 0.9876 0.021 Uiso 0.344(7) 1 calc PR A 2
C25A C 0.8263(19) 0.5481(17) 1.0990(14) 0.018(2) Uani 0.344(7) 1 d PDU A 2
C26A C 0.737(2) 0.489(2) 1.0973(16) 0.019(2) Uani 0.344(7) 1 d PDU A 2
H26A H 0.7338 0.4449 1.0604 0.023 Uiso 0.344(7) 1 calc PR A 2
C27A C 0.654(2) 0.498(2) 1.1509(15) 0.019(2) Uani 0.344(7) 1 d PDU A 2
H27A H 0.5929 0.4593 1.1500 0.023 Uiso 0.344(7) 1 calc PR A 2
C28A C 0.656(2) 0.562(2) 1.2065(17) 0.019(2) Uani 0.344(7) 1 d PDU A 2
C29A C 0.556(2) 0.5723(16) 1.2567(17) 0.018(4) Uani 0.344(7) 1 d PDU A 2
H29D H 0.5805 0.5929 1.3065 0.027 Uiso 0.344(7) 1 calc PR A 2
H29E H 0.5185 0.5162 1.2621 0.027 Uiso 0.344(7) 1 calc PR A 2
H29F H 0.5041 0.6143 1.2345 0.027 Uiso 0.344(7) 1 calc PR A 2
C30A C 0.7511(18) 0.6157(18) 1.2097(13) 0.019(2) Uani 0.344(7) 1 d PDU A 2
H30A H 0.7574 0.6579 1.2485 0.023 Uiso 0.344(7) 1 calc PR A 2
C31A C 0.8341(18) 0.6075(14) 1.1575(12) 0.019(2) Uani 0.344(7) 1 d PDU A 2
H31A H 0.8989 0.6433 1.1612 0.023 Uiso 0.344(7) 1 calc PR A 2
O2A O 0.9853(15) 0.4510(9) 1.0426(12) 0.025(4) Uani 0.344(7) 1 d PDU A 2
O3A O 1.0088(17) 0.6088(10) 1.0422(13) 0.025(4) Uani 0.344(7) 1 d PDU A 2
S1A S 0.9383(12) 0.5362(7) 1.0344(7) 0.0222(19) Uani 0.344(7) 1 d PDU A 2
C32 C 1.0335(7) 0.2427(5) 0.0834(4) 0.061(2) Uani 1 1 d DU . .
H32A H 1.1090 0.2205 0.0941 0.091 Uiso 1 1 calc R . .
H32B H 0.9805 0.2199 0.1209 0.091 Uiso 1 1 calc R . .
H32C H 1.0343 0.3062 0.0860 0.091 Uiso 1 1 calc R . .
C33 C 0.9986(9) 0.2153(5) 0.0076(5) 0.076(3) Uani 1 1 d DU . .
C34 C 0.8796(10) 0.2549(7) -0.0169(7) 0.099(4) Uani 1 1 d DU . .
H34A H 0.8840 0.3183 -0.0165 0.149 Uiso 1 1 calc R . .
H34B H 0.8216 0.2358 0.0187 0.149 Uiso 1 1 calc R . .
H34C H 0.8605 0.2349 -0.0678 0.149 Uiso 1 1 calc R . .
O4 O 1.0521(5) 0.1646(3) -0.0319(3) 0.0584(14) Uani 1 1 d U . .

loop_
_atom_site_aniso_label
_atom_site_aniso_U_11
_atom_site_aniso_U_22
_atom_site_aniso_U_33
_atom_site_aniso_U_23
_atom_site_aniso_U_13
_atom_site_aniso_U_12
Br1 0.0301(17) 0.0328(9) 0.053(2) -0.0033(18) -0.0247(15) 0.0032(13)
Br2 0.0392(7) 0.0288(6) 0.0302(9) 0.0157(6) -0.0051(6) -0.0074(5)
Br3 0.0265(9) 0.0223(13) 0.0256(7) -0.0007(13) -0.0017(6) -0.0039(12)
O1 0.035(4) 0.017(4) 0.020(3) -0.002(4) -0.004(3) -0.006(4)
N1 0.012(3) 0.018(3) 0.009(2) 0.002(3) 0.003(2) -0.009(3)
C1 0.014(3) 0.016(3) 0.014(3) -0.008(3) 0.001(2) -0.002(3)
C2 0.017(3) 0.012(3) 0.015(3) -0.006(3) 0.004(2) -0.005(3)
C3 0.018(3) 0.017(3) 0.012(3) -0.008(3) 0.004(2) -0.007(3)
C4 0.023(3) 0.019(3) 0.020(3) -0.009(3) 0.002(3) -0.009(3)
C5 0.019(3) 0.021(3) 0.016(3) -0.005(3) 0.005(2) -0.007(3)
C6 0.022(3) 0.022(4) 0.018(3) 0.002(3) 0.001(2) -0.013(3)
C7 0.020(3) 0.024(4) 0.018(3) 0.004(3) -0.005(3) -0.009(3)
C8 0.023(3) 0.028(4) 0.025(3) 0.008(3) -0.001(3) -0.005(3)
C9 0.022(3) 0.022(3) 0.022(4) 0.003(3) -0.009(3) -0.008(3)
C10 0.033(3) 0.023(4) 0.018(3) 0.002(3) -0.006(3) -0.007(3)
C11 0.027(3) 0.025(4) 0.016(3) 0.000(3) -0.003(3) -0.008(3)
C12 0.015(3) 0.019(3) 0.018(3) -0.001(2) -0.004(3) -0.001(3)
C13 0.011(3) 0.019(3) 0.016(3) -0.002(3) 0.000(3) 0.001(3)
C14 0.020(3) 0.018(3) 0.022(4) 0.000(3) 0.002(3) 0.000(3)
C15 0.013(3) 0.021(3) 0.015(3) 0.003(3) 0.001(3) -0.002(3)
C16 0.016(3) 0.022(3) 0.017(3) -0.001(3) 0.004(3) 0.000(3)
C17 0.021(3) 0.018(3) 0.021(3) -0.001(3) 0.004(3) 0.006(3)
C18 0.016(3) 0.015(3) 0.015(3) -0.001(3) 0.006(2) -0.002(3)
C19 0.014(3) 0.013(3) 0.016(3) -0.006(3) 0.000(2) -0.006(3)
C20 0.013(3) 0.018(3) 0.014(3) -0.005(3) 0.004(2) 0.002(3)
C21 0.019(3) 0.019(3) 0.017(3) -0.002(3) 0.001(3) -0.007(3)
C22 0.021(3) 0.018(3) 0.017(3) 0.000(3) -0.001(2) -0.001(3)
C23 0.023(3) 0.017(3) 0.018(3) -0.007(3) 0.001(3) 0.004(3)
C24 0.015(3) 0.016(3) 0.017(3) -0.006(3) 0.000(3) -0.002(3)
C25 0.018(3) 0.017(3) 0.016(3) 0.008(3) -0.002(3) 0.001(3)
C26 0.019(3) 0.020(3) 0.012(3) 0.006(3) 0.003(3) 0.001(3)
C27 0.020(3) 0.019(3) 0.011(4) 0.001(3) -0.002(3) -0.001(3)
C28 0.019(3) 0.018(3) 0.015(4) 0.006(3) 0.001(3) 0.003(3)
C29 0.028(4) 0.020(6) 0.028(5) -0.002(4) 0.005(4) -0.002(4)
C30 0.020(4) 0.018(3) 0.018(3) 0.003(3) -0.005(3) 0.005(3)
C31 0.014(3) 0.017(3) 0.017(3) 0.007(3) -0.004(3) 0.002(3)
O2 0.018(3) 0.020(4) 0.024(3) 0.009(3) 0.003(3) 0.002(3)
O3 0.015(3) 0.025(4) 0.018(3) 0.005(3) -0.004(3) -0.010(3)
S1 0.0125(14) 0.021(2) 0.0156(12) 0.0057(15) -0.0006(11) -0.0052(17)
Br1A 0.0180(15) 0.0311(18) 0.0189(14) -0.0026(12) -0.0012(10) -0.0011(13)
Br2A 0.0540(19) 0.0225(11) 0.042(2) 0.0132(12) -0.0184(17) -0.0050(11)
Br3A 0.0284(17) 0.020(2) 0.0258(14) -0.001(2) -0.0034(13) -0.003(2)
O1A 0.025(6) 0.021(7) 0.026(6) -0.001(6) 0.001(5) -0.009(6)
N1A 0.022(4) 0.025(5) 0.021(4) 0.007(4) -0.001(4) -0.002(4)
C1A 0.016(3) 0.018(4) 0.017(3) -0.005(3) 0.005(3) -0.004(3)
C2A 0.016(3) 0.020(4) 0.017(3) -0.004(4) 0.001(3) -0.003(4)
C3A 0.021(4) 0.019(5) 0.020(4) -0.005(4) 0.002(4) -0.006(4)
C4A 0.020(4) 0.022(5) 0.022(4) -0.007(4) 0.001(4) -0.008(4)
C5A 0.019(3) 0.024(4) 0.019(3) -0.003(4) 0.003(3) -0.010(4)
C6A 0.021(3) 0.023(4) 0.019(3) 0.002(3) -0.001(3) -0.010(3)
C7A 0.018(4) 0.022(5) 0.015(4) 0.008(4) -0.004(3) -0.008(4)
C8A 0.019(4) 0.023(4) 0.015(4) 0.011(4) 0.000(3) -0.007(4)
C9A 0.020(4) 0.021(4) 0.019(4) 0.005(4) -0.002(4) -0.006(4)
C10A 0.025(4) 0.025(4) 0.019(4) 0.002(4) -0.005(4) -0.005(4)
C11A 0.027(4) 0.024(4) 0.015(4) -0.001(4) 0.000(4) -0.006(4)
C12A 0.013(3) 0.018(3) 0.016(4) -0.003(3) 0.001(3) 0.000(3)
C13A 0.017(4) 0.022(4) 0.019(4) -0.002(4) -0.001(4) 0.003(4)
C14A 0.013(4) 0.021(4) 0.020(5) 0.000(4) 0.003(4) 0.005(4)
C15A 0.016(4) 0.019(4) 0.017(4) 0.000(4) 0.000(4) -0.001(4)
C16A 0.019(4) 0.022(4) 0.021(4) -0.001(4) -0.001(4) 0.001(4)
C17A 0.019(4) 0.018(4) 0.019(4) -0.004(3) 0.000(4) 0.005(4)
C18A 0.019(3) 0.019(4) 0.017(3) -0.001(4) 0.005(3) -0.004(4)
C19A 0.014(3) 0.017(4) 0.018(3) -0.001(4) 0.003(3) -0.001(3)
C20A 0.017(4) 0.019(5) 0.020(4) -0.004(4) 0.000(4) 0.000(4)
C21A 0.017(4) 0.022(4) 0.019(4) -0.002(4) 0.003(3) -0.002(4)
C22A 0.023(4) 0.018(4) 0.021(4) -0.002(4) -0.001(3) -0.002(4)
C23A 0.018(4) 0.020(4) 0.018(4) -0.001(4) 0.003(3) 0.003(4)
C24A 0.015(4) 0.016(5) 0.021(4) -0.003(4) -0.003(4) -0.004(4)
C25A 0.018(4) 0.020(4) 0.017(4) 0.005(4) 0.000(4) 0.001(4)
C26A 0.020(4) 0.020(4) 0.017(4) 0.005(4) -0.002(4) 0.000(4)
C27A 0.020(4) 0.021(4) 0.017(4) 0.006(4) 0.004(4) 0.000(4)
C28A 0.021(4) 0.017(4) 0.017(4) 0.002(4) -0.001(4) 0.005(3)
C29A 0.023(6) 0.012(7) 0.019(6) -0.004(6) 0.005(5) 0.003(5)
C30A 0.020(4) 0.018(4) 0.019(4) 0.003(4) -0.004(4) 0.005(4)
C31A 0.018(4) 0.020(4) 0.020(4) 0.006(4) -0.003(4) 0.002(4)
O2A 0.028(6) 0.020(6) 0.026(6) 0.002(6) 0.000(5) -0.014(5)
O3A 0.025(6) 0.029(7) 0.022(5) -0.003(6) 0.003(5) -0.003(6)
S1A 0.021(3) 0.024(4) 0.022(3) 0.003(3) -0.005(2) -0.016(3)
C32 0.072(6) 0.058(4) 0.053(5) -0.018(4) 0.002(4) -0.004(4)
C33 0.133(8) 0.038(4) 0.055(5) 0.000(4) 0.029(5) -0.016(5)
C34 0.117(9) 0.076(6) 0.105(8) -0.003(6) 0.004(7) -0.006(6)
O4 0.101(4) 0.036(2) 0.038(3) -0.010(2) -0.002(3) 0.027(3)

loop_
_atom_type_symbol
_atom_type_description
_atom_type_scat_dispersion_real
_atom_type_scat_dispersion_imag
_atom_type_scat_source
C C 0.0033 0.0016 'International Tables Vol C Tables 4.2.6.8 and 6.1.1.4'
H H 0.0000 0.0000 'International Tables Vol C Tables 4.2.6.8 and 6.1.1.4'
N N 0.0061 0.0033 'International Tables Vol C Tables 4.2.6.8 and 6.1.1.4'
O O 0.0106 0.0060 'International Tables Vol C Tables 4.2.6.8 and 6.1.1.4'
S S 0.1246 0.1234 'International Tables Vol C Tables 4.2.6.8 and 6.1.1.4'
Br Br -0.2901 2.4595 'International Tables Vol C Tables 4.2.6.8 and 6.1.1.4'

loop_
_geom_angle_atom_site_label_1
_geom_angle_atom_site_label_2
_geom_angle_atom_site_label_3
_geom_angle
C18 N1 S1 123.6(6)
C18 N1 H1N 104(2)
S1 N1 H1N 103.2(15)
C18 N1 H1N1 126(2)
S1 N1 H1N1 104(2)
H1N N1 H1N1 35(4)
C12 C1 C2 116.6(7)
C12 C1 C5 111.2(7)
C2 C1 C5 102.0(6)
C12 C1 H1 108.9
C2 C1 H1 108.9
C5 C1 H1 108.9
C18 C2 C3 122.9(7)
C18 C2 C1 126.5(6)
C3 C2 C1 110.6(6)
O1 C3 C2 126.5(8)
O1 C3 C4 125.7(8)
C2 C3 C4 107.7(6)
C3 C4 C5 103.9(7)
C3 C4 H4A 111.0
C5 C4 H4A 111.0
C3 C4 H4B 111.0
C5 C4 H4B 111.0
H4A C4 H4B 109.0
C6 C5 C4 113.6(8)
C6 C5 C1 114.9(7)
C4 C5 C1 105.7(6)
C6 C5 H5 107.4
C4 C5 H5 107.4
C1 C5 H5 107.4
C7 C6 C11 119.6(8)
C7 C6 C5 122.4(8)
C11 C6 C5 118.0(8)
C6 C7 C8 120.5(8)
C6 C7 H7 119.8
C8 C7 H7 119.8
C9 C8 C7 117.7(9)
C9 C8 H8 121.1
C7 C8 H8 121.1
C10 C9 C8 123.0(8)
C10 C9 Br1 120.2(7)
C8 C9 Br1 116.7(8)
C9 C10 C11 119.1(9)
C9 C10 H10 120.4
C11 C10 H10 120.4
C10 C11 C6 120.1(9)
C10 C11 H11 120.0
C6 C11 H11 120.0
C13 C12 C17 120.0
C13 C12 C1 122.2(5)
C17 C12 C1 117.8(5)
C14 C13 C12 120.0
C14 C13 H13 120.0
C12 C13 H13 120.0
C13 C14 C15 120.0
C13 C14 H14 120.0
C15 C14 H14 120.0
C16 C15 C14 120.0
C16 C15 Br2 119.5(3)
C14 C15 Br2 120.4(3)
C15 C16 C17 120.0
C15 C16 H16 120.0
C17 C16 H16 120.0
C16 C17 C12 120.0
C16 C17 H17 120.0
C12 C17 H17 120.0
C2 C18 N1 117.7(6)
C2 C18 C19 124.1(7)
N1 C18 C19 118.1(6)
C20 C19 C24 118.9(6)
C20 C19 C18 119.8(7)
C24 C19 C18 121.3(7)
C21 C20 C19 120.8(7)
C21 C20 H20 119.6
C19 C20 H20 119.6
C22 C21 C20 118.6(7)
C22 C21 H21 120.7
C20 C21 H21 120.7
C21 C22 C23 122.5(7)
C21 C22 Br3 118.8(6)
C23 C22 Br3 118.7(6)
C22 C23 C24 118.4(7)
C22 C23 H23 120.8
C24 C23 H23 120.8
C23 C24 C19 120.8(7)
C23 C24 H24 119.6
C19 C24 H24 119.6
C31 C25 C26 121.0(7)
C31 C25 S1 120.3(7)
C26 C25 S1 118.7(7)
C27 C26 C25 118.5(8)
C27 C26 H26 120.7
C25 C26 H26 120.7
C26 C27 C28 121.4(9)
C26 C27 H27 119.3
C28 C27 H27 119.3
C27 C28 C30 117.9(8)
C27 C28 C29 120.7(8)
C30 C28 C29 121.4(8)
C31 C30 C28 121.9(9)
C31 C30 H30 119.1
C28 C30 H30 119.1
C30 C31 C25 119.2(8)
C30 C31 H31 120.4
C25 C31 H31 120.4
O3 S1 O2 119.8(6)
O3 S1 N1 110.8(5)
O2 S1 N1 104.2(5)
O3 S1 C25 107.1(6)
O2 S1 C25 109.0(6)
N1 S1 C25 105.1(6)
C18A N1A S1A 122.5(12)
C18A N1A H1N 82(2)
S1A N1A H1N 97.6(16)
C18A N1A H1N1 102(3)
S1A N1A H1N1 102.2(19)
H1N N1A H1N1 27(4)
C12A C1A C2A 115.0(13)
C12A C1A C5A 112.4(13)
C2A C1A C5A 102.7(10)
C12A C1A H1A 108.8
C2A C1A H1A 108.8
C5A C1A H1A 108.8
C18A C2A C3A 124.9(12)
C18A C2A C1A 124.7(12)
C3A C2A C1A 109.7(10)
O1A C3A C2A 125.2(14)
O1A C3A C4A 126.9(14)
C2A C3A C4A 107.9(11)
C3A C4A C5A 105.9(12)
C3A C4A H4C 110.6
C5A C4A H4C 110.6
C3A C4A H4D 110.6
C5A C4A H4D 110.6
H4C C4A H4D 108.7
C6A C5A C4A 116.3(15)
C6A C5A C1A 113.1(14)
C4A C5A C1A 102.9(11)
C6A C5A H5A 108.0
C4A C5A H5A 108.0
C1A C5A H5A 108.0
C7A C6A C11A 113.6(13)
C7A C6A C5A 121.7(14)
C11A C6A C5A 124.7(15)
C6A C7A C8A 123.1(14)
C6A C7A H7A 118.4
C8A C7A H7A 118.4
C9A C8A C7A 120.6(15)
C9A C8A H8A 119.7
C7A C8A H8A 119.7
C10A C9A C8A 118.2(13)
C10A C9A Br1A 119.9(12)
C8A C9A Br1A 122.0(13)
C9A C10A C11A 121.0(15)
C9A C10A H10A 119.5
C11A C10A H10A 119.5
C10A C11A C6A 123.2(16)
C10A C11A H11A 118.4
C6A C11A H11A 118.4
C13A C12A C17A 120.0
C13A C12A C1A 120.4(9)
C17A C12A C1A 119.5(9)
C12A C13A C14A 120.0
C12A C13A H13A 120.0
C14A C13A H13A 120.0
C15A C14A C13A 120.0
C15A C14A H14A 120.0
C13A C14A H14A 120.0
C14A C15A C16A 120.0
C14A C15A Br2A 120.2(6)
C16A C15A Br2A 119.7(6)
C17A C16A C15A 120.0
C17A C16A H16A 120.0
C15A C16A H16A 120.0
C16A C17A C12A 120.0
C16A C17A H17A 120.0
C12A C17A H17A 120.0
C2A C18A N1A 115.3(12)
C2A C18A C19A 125.0(12)
N1A C18A C19A 119.6(11)
C20A C19A C24A 120.0
C20A C19A C18A 120.3(10)
C24A C19A C18A 119.6(10)
C21A C20A C19A 120.0
C21A C20A H20A 120.0
C19A C20A H20A 120.0
C20A C21A C22A 120.0
C20A C21A H21A 120.0
C22A C21A H21A 120.0
C21A C22A C23A 120.0
C21A C22A Br3A 120.9(7)
C23A C22A Br3A 119.0(7)
C24A C23A C22A 120.0
C24A C23A H23A 120.0
C22A C23A H23A 120.0
C23A C24A C19A 120.0
C23A C24A H24A 120.0
C19A C24A H24A 120.0
C31A C25A C26A 119.7(13)
C31A C25A S1A 120.1(13)
C26A C25A S1A 119.5(12)
C27A C26A C25A 117.6(15)
C27A C26A H26A 121.2
C25A C26A H26A 121.2
C26A C27A C28A 123.1(15)
C26A C27A H27A 118.4
C28A C27A H27A 118.4
C27A C28A C30A 117.4(14)
C27A C28A C29A 118.6(15)
C30A C28A C29A 123.9(15)
C28A C29A H29D 109.5
C28A C29A H29E 109.5
H29D C29A H29E 109.5
C28A C29A H29F 109.5
H29D C29A H29F 109.5
H29E C29A H29F 109.5
C31A C30A C28A 120.2(15)
C31A C30A H30A 119.9
C28A C30A H30A 119.9
C30A C31A C25A 121.4(15)
C30A C31A H31A 119.3
C25A C31A H31A 119.3
O3A S1A O2A 119.2(12)
O3A S1A N1A 113.2(12)
O2A S1A N1A 101.8(10)
O3A S1A C25A 107.7(11)
O2A S1A C25A 108.8(12)
N1A S1A C25A 105.3(11)
C33 C32 H32A 109.5
C33 C32 H32B 109.5
H32A C32 H32B 109.5
C33 C32 H32C 109.5
H32A C32 H32C 109.5
H32B C32 H32C 109.5
O4 C33 C32 123.9(9)
O4 C33 C34 123.2(8)
C32 C33 C34 112.8(8)
C33 C34 H34A 109.5
C33 C34 H34B 109.5
H34A C34 H34B 109.5
C33 C34 H34C 109.5
H34A C34 H34C 109.5
H34B C34 H34C 109.5

loop_
_geom_bond_atom_site_label_1
_geom_bond_atom_site_label_2
_geom_bond_distance
Br1 C9 1.908(8)
Br2 C15 1.888(4)
Br3 C22 1.902(8)
O1 C3 1.224(9)
N1 C18 1.415(9)
N1 S1 1.672(7)
N1 H1N 0.791(19)
N1 H1N1 0.79(4)
C1 C12 1.520(8)
C1 C2 1.525(9)
C1 C5 1.564(9)
C1 H1 1.0000
C2 C18 1.359(9)
C2 C3 1.475(9)
C3 C4 1.483(9)
C4 C5 1.545(10)
C4 H4A 0.9900
C4 H4B 0.9900
C5 C6 1.495(9)
C5 H5 1.0000
C6 C7 1.376(9)
C6 C11 1.391(10)
C7 C8 1.398(10)
C7 H7 0.9500
C8 C9 1.374(10)
C8 H8 0.9500
C9 C10 1.351(10)
C10 C11 1.381(10)
C10 H10 0.9500
C11 H11 0.9500
C12 C13 1.3900
C12 C17 1.3900
C13 C14 1.3900
C13 H13 0.9500
C14 C15 1.3900
C14 H14 0.9500
C15 C16 1.3900
C16 C17 1.3900
C16 H16 0.9500
C17 H17 0.9500
C18 C19 1.469(9)
C19 C20 1.397(9)
C19 C24 1.404(9)
C20 C21 1.396(9)
C20 H20 0.9500
C21 C22 1.377(9)
C21 H21 0.9500
C22 C23 1.388(10)
C23 C24 1.391(9)
C23 H23 0.9500
C24 H24 0.9500
C25 C31 1.388(9)
C25 C26 1.394(9)
C25 S1 1.765(7)
C26 C27 1.381(9)
C26 H26 0.9500
C27 C28 1.396(9)
C27 H27 0.9500
C28 C30 1.397(10)
C28 C29 1.494(10)
C29 H29A 0.9800
C29 H29B 0.9800
C29 H29C 0.9800
C30 C31 1.358(9)
C30 H30 0.9500
C31 H31 0.9500
O2 S1 1.436(7)
O3 S1 1.421(7)
Br1A C9A 1.920(12)
Br2A C15A 1.887(8)
Br3A C22A 1.919(8)
O1A C3A 1.225(13)
N1A C18A 1.420(14)
N1A S1A 1.685(12)
N1A H1N 1.03(3)
N1A H1N1 0.806(19)
C1A C12A 1.517(12)
C1A C2A 1.529(14)
C1A C5A 1.577(14)
C1A H1A 1.0000
C2A C18A 1.361(13)
C2A C3A 1.468(14)
C3A C4A 1.484(14)
C4A C5A 1.543(14)
C4A H4C 0.9900
C4A H4D 0.9900
C5A C6A 1.505(13)
C5A H5A 1.0000
C6A C7A 1.384(14)
C6A C11A 1.395(14)
C7A C8A 1.401(14)
C7A H7A 0.9500
C8A C9A 1.364(14)
C8A H8A 0.9500
C9A C10A 1.350(14)
C10A C11A 1.390(14)
C10A H10A 0.9500
C11A H11A 0.9500
C12A C13A 1.3900
C12A C17A 1.3900
C13A C14A 1.3900
C13A H13A 0.9500
C14A C15A 1.3900
C14A H14A 0.9500
C15A C16A 1.3900
C16A C17A 1.3900
C16A H16A 0.9500
C17A H17A 0.9500
C18A C19A 1.474(12)
C19A C20A 1.3900
C19A C24A 1.3900
C20A C21A 1.3900
C20A H20A 0.9500
C21A C22A 1.3900
C21A H21A 0.9500
C22A C23A 1.3900
C23A C24A 1.3900
C23A H23A 0.9500
C24A H24A 0.9500
C25A C31A 1.388(14)
C25A C26A 1.394(14)
C25A S1A 1.765(12)
C26A C27A 1.375(14)
C26A H26A 0.9500
C27A C28A 1.394(14)
C27A H27A 0.9500
C28A C30A 1.395(14)
C28A C29A 1.495(14)
C29A H29D 0.9800
C29A H29E 0.9800
C29A H29F 0.9800
C30A C31A 1.358(14)
C30A H30A 0.9500
C31A H31A 0.9500
O2A S1A 1.437(12)
O3A S1A 1.406(12)
C32 C33 1.469(10)
C32 H32A 0.9800
C32 H32B 0.9800
C32 H32C 0.9800
C33 O4 1.227(9)
C33 C34 1.600(12)
C34 H34A 0.9800
C34 H34B 0.9800
C34 H34C 0.9800
